data_7019418
loop_
_publ_author_name
'Senchyk, Ganna A.'
'Lysenko, Andrey B.'
'Boldog, Ishtvan'
'Rusanov, Eduard B.'
'Chernega, Alexander N.'
'Krautscheid, Harald'
'Domasevitch, Konstantin V.'

_publ_section_title
;
 1,2,4-Triazole functionalized adamantanes: a new library of polydentate
 tectons for designing structures of coordination polymers.
;
_journal_issue 28
_journal_name_full 'Dalton transactions (Cambridge, England : 2003)'
_journal_page_first 8675
_journal_page_last 8689
_journal_paper_doi 10.1039/c2dt30362k
_journal_volume 41
_journal_year 2012
_chemical_formula_moiety 'C56 H80 Cd2 N24 O4, 2(Br4 Cd), 2(H2 O)'
_chemical_formula_sum 'C56 H84 Br8 Cd4 N24 O6'
_chemical_formula_weight 2278.35
_chemical_name_systematic
;
bis-[1,3-di(1,2,4-triazol-4-yl)adamantane]diaquacadmium(II)
Tetrabromocadmate(II) Dihydrate
;
_space_group_IT_number 14
_space_group_name_Hall '-P 2yn'
_symmetry_cell_setting monoclinic
_symmetry_Int_Tables_number 14
_symmetry_space_group_name_Hall '-P 2yn'
_symmetry_space_group_name_H-M 'P 1 21/n 1'
_atom_sites_solution_hydrogens geom
_atom_sites_solution_primary direct
_atom_sites_solution_secondary difmap
_audit_creation_method SHELXL-97
_cell_angle_alpha 90.00
_cell_angle_beta 90.031(8)
_cell_angle_gamma 90.00
_cell_formula_units_Z 4
_cell_length_a 14.7635(12)
_cell_length_b 29.457(3)
_cell_length_c 17.5708(16)
_cell_measurement_reflns_used 31673
_cell_measurement_temperature 173(2)
_cell_measurement_theta_max 26.02
_cell_measurement_theta_min 3.40
_cell_volume 7641.3(12)
_computing_cell_refinement 'SAINT-NT (Bruker, 1999)'
_computing_data_collection 'SMART-NT (Bruker, 1998)'
_computing_data_reduction 'SAINT-NT (Bruker, 1999)'
_computing_molecular_graphics 'Diamond 2.1e (Brandenburg, 1999)'
_computing_publication_material 'WinGX 1.70.01 (Farrugia, 1999)'
_computing_structure_refinement 'SHELXL-97 (Sheldrick, 2008)'
_computing_structure_solution 'SHELXS-97 (Sheldrick, 2008)'
_diffrn_ambient_temperature 173(2)
_diffrn_measured_fraction_theta_full 0.958
_diffrn_measured_fraction_theta_max 0.958
_diffrn_measurement_device_type 'Bruker APEXII area-detector diffractometer'
_diffrn_measurement_method '\w scans'
_diffrn_radiation_monochromator graphite
_diffrn_radiation_source 'fine-focus sealed tube'
_diffrn_radiation_type MoK\a
_diffrn_radiation_wavelength 0.71073
_diffrn_reflns_av_R_equivalents 0.0734
_diffrn_reflns_av_sigmaI/netI 0.1434
_diffrn_reflns_limit_h_max 18
_diffrn_reflns_limit_h_min -18
_diffrn_reflns_limit_k_max 17
_diffrn_reflns_limit_k_min -36
_diffrn_reflns_limit_l_max 21
_diffrn_reflns_limit_l_min -21
_diffrn_reflns_number 31673
_diffrn_reflns_theta_full 26.02
_diffrn_reflns_theta_max 26.02
_diffrn_reflns_theta_min 3.40
_diffrn_standards_decay_% 0
_exptl_absorpt_coefficient_mu 5.344
_exptl_absorpt_correction_T_max 0.4300
_exptl_absorpt_correction_T_min 0.3371
_exptl_absorpt_correction_type empirical
_exptl_absorpt_process_details 'SADABS (Sheldrick, 1996)'
_exptl_crystal_colour colorless
_exptl_crystal_density_diffrn 1.980
_exptl_crystal_density_method 'not measured'
_exptl_crystal_description prism
_exptl_crystal_F_000 4432
_exptl_crystal_size_max 0.26
_exptl_crystal_size_mid 0.22
_exptl_crystal_size_min 0.19
_refine_diff_density_max 1.572
_refine_diff_density_min -1.257
_refine_diff_density_rms 0.203
_refine_ls_extinction_coef 0.00026(2)
_refine_ls_extinction_expression Fc^*^=kFc[1+0.001xFc^2^\l^3^/sin(2\q)]^-1/4^
_refine_ls_extinction_method SHELXL
_refine_ls_goodness_of_fit_ref 0.902
_refine_ls_hydrogen_treatment constr
_refine_ls_matrix_type full
_refine_ls_number_parameters 885
_refine_ls_number_reflns 14439
_refine_ls_number_restraints 0
_refine_ls_restrained_S_all 0.902
_refine_ls_R_factor_all 0.1274
_refine_ls_R_factor_gt 0.0540
_refine_ls_shift/su_max 0.001
_refine_ls_shift/su_mean 0.000
_refine_ls_structure_factor_coef Fsqd
_refine_ls_weighting_details 'calc w=1/[\s^2^(Fo^2^)+(0.0000P)^2^+0.0000P] where P=(Fo^2^+2Fc^2^)/3'
_refine_ls_weighting_scheme calc
_refine_ls_wR_factor_gt 0.0959
_refine_ls_wR_factor_ref 0.1132
_reflns_number_gt 8284
_reflns_number_total 14439
_reflns_threshold_expression >2sigma(I)
_cod_data_source_file c2dt30362k.txt
_cod_data_source_block (1)
_cod_depositor_comments
;
The following automatic conversions were performed:

data name '_iucr_refine_instruction_details' was replaced with
'_iucr_refine_instructions_details' as specified in the replacement
file 'data/replacement-values/replacement_tags.lst'.

Automatic conversion script
Id: cif_correct_tags 9268 2022-04-12 08:56:07Z antanas 
;
_cod_original_cell_volume 7641.3(13)
_cod_original_sg_symbol_H-M 'P 21/n'
_cod_database_code 7019418

loop_
_symmetry_equiv_pos_as_xyz
'x, y, z'
'-x+1/2, y+1/2, -z+1/2'
'-x, -y, -z'
'x-1/2, -y-1/2, z-1/2'

loop_
_atom_site_label
_atom_site_type_symbol
_atom_site_fract_x
_atom_site_fract_y
_atom_site_fract_z
_atom_site_U_iso_or_equiv
_atom_site_adp_type
_atom_site_occupancy
_atom_site_symmetry_multiplicity
_atom_site_calc_flag
_atom_site_refinement_flags
Cd1 Cd 0.77223(5) 0.03496(2) 0.73841(4) 0.02910(18) Uani 1 1 d .
Cd2 Cd 0.26569(5) 0.21301(2) 0.76682(4) 0.02681(17) Uani 1 1 d .
Cd3 Cd 0.79382(6) 0.23898(3) 0.74199(5) 0.0448(2) Uani 1 1 d .
Cd4 Cd 0.27986(6) 0.01364(3) 0.73394(5) 0.0412(2) Uani 1 1 d .
Br1 Br 0.73407(12) 0.19609(5) 0.86317(6) 0.0688(4) Uani 1 1 d .
Br2 Br 0.75680(11) 0.18779(5) 0.62751(7) 0.0689(5) Uani 1 1 d .
Br3 Br 0.96286(9) 0.25643(6) 0.76253(12) 0.1002(6) Uani 1 1 d .
Br4 Br 0.71693(8) 0.31514(4) 0.71241(6) 0.0442(3) Uani 1 1 d .
Br5 Br 0.25922(10) 0.05850(4) 0.86115(6) 0.0610(4) Uani 1 1 d .
Br6 Br 0.21984(10) 0.06213(4) 0.62002(6) 0.0566(4) Uani 1 1 d .
Br7 Br 0.18886(9) -0.05994(4) 0.74638(8) 0.0660(4) Uani 1 1 d .
Br8 Br 0.44888(9) 0.00021(6) 0.70793(9) 0.0779(5) Uani 1 1 d .
O1 O 0.8298(6) 0.1085(3) 0.7661(4) 0.076(3) Uani 1 1 d .
H1W H 0.8104 0.1255 0.8016 0.114 Uiso 1 1 d R
H2W H 0.8189 0.1216 0.7241 0.114 Uiso 1 1 d R
O2 O 0.6350(6) 0.0735(3) 0.7083(5) 0.099(4) Uani 1 1 d .
H3W H 0.5925 0.0540 0.7064 0.148 Uiso 1 1 d R
H4W H 0.6144 0.0975 0.7288 0.148 Uiso 1 1 d R
O3 O 0.3165(5) 0.1389(2) 0.7364(4) 0.053(2) Uani 1 1 d .
H5W H 0.3078 0.1229 0.7761 0.080 Uiso 1 1 d R
H6W H 0.2954 0.1243 0.6986 0.080 Uiso 1 1 d R
O4 O 0.1220(5) 0.1797(2) 0.7993(4) 0.045(2) Uani 1 1 d .
H7W H 0.1028 0.1550 0.7800 0.068 Uiso 1 1 d R
H8W H 0.0829 0.2002 0.7909 0.068 Uiso 1 1 d R
N1 N 0.8275(6) 0.0509(3) 0.6180(4) 0.035(2) Uani 1 1 d .
N2 N 0.7899(7) 0.0343(3) 0.5523(5) 0.061(3) Uani 1 1 d .
N3 N 0.8942(6) 0.0838(3) 0.5219(5) 0.035(2) Uani 1 1 d .
N4 N 1.2432(7) 0.2407(3) 0.5861(5) 0.057(3) Uani 1 1 d .
N5 N 1.2082(6) 0.2150(3) 0.6438(4) 0.036(2) Uani 1 1 d .
N6 N 1.1329(6) 0.1973(3) 0.5421(4) 0.030(2) Uani 1 1 d .
N7 N 0.7137(6) 0.0357(3) 0.8623(5) 0.043(2) Uani 1 1 d .
N8 N 0.7462(7) 0.0108(3) 0.9212(5) 0.051(3) Uani 1 1 d .
N9 N 0.6402(6) 0.0571(3) 0.9653(5) 0.039(2) Uani 1 1 d .
N10 N 0.3142(6) 0.1941(3) 0.8861(4) 0.035(2) Uani 1 1 d .
N11 N 0.2702(6) 0.2080(3) 0.9513(4) 0.041(2) Uani 1 1 d .
N12 N 0.3877(6) 0.1648(3) 0.9814(4) 0.028(2) Uani 1 1 d .
N13 N 0.3956(5) 0.2471(3) 0.7189(4) 0.028(2) Uani 1 1 d .
N14 N 0.4780(6) 0.2281(3) 0.7001(5) 0.033(2) Uani 1 1 d .
N15 N 0.4626(5) 0.2922(3) 0.6370(4) 0.0216(19) Uani 1 1 d .
N16 N 0.6025(5) 0.4996(3) 0.7106(5) 0.036(2) Uani 1 1 d .
N17 N 0.5241(6) 0.5226(3) 0.6878(5) 0.035(2) Uani 1 1 d .
N18 N 0.5305(5) 0.4557(3) 0.6313(4) 0.025(2) Uani 1 1 d .
N19 N 0.2109(6) 0.2787(3) 0.8166(5) 0.036(2) Uani 1 1 d .
N20 N 0.2256(6) 0.3205(3) 0.7819(4) 0.036(2) Uani 1 1 d .
N21 N 0.1339(5) 0.3305(3) 0.8806(4) 0.026(2) Uani 1 1 d .
N22 N -0.2108(6) 0.4702(3) 0.8083(4) 0.035(2) Uani 1 1 d .
N23 N -0.2242(6) 0.4286(3) 0.7733(5) 0.045(2) Uani 1 1 d .
N24 N -0.1392(5) 0.4200(3) 0.8755(4) 0.028(2) Uani 1 1 d .
C1 C 0.8848(8) 0.0809(4) 0.5987(6) 0.042(3) Uani 1 1 d .
H1 H 0.9172 0.0993 0.6339 0.051 Uiso 1 1 calc R
C2 C 0.8359(10) 0.0525(4) 0.4962(7) 0.077(5) Uani 1 1 d .
H2 H 0.8288 0.0445 0.4442 0.092 Uiso 1 1 calc R
C3 C 1.1974(8) 0.2303(4) 0.5268(6) 0.057(4) Uani 1 1 d .
H3 H 1.2065 0.2435 0.4781 0.068 Uiso 1 1 calc R
C4 C 1.1422(8) 0.1896(4) 0.6170(6) 0.042(3) Uani 1 1 d .
H4 H 1.1067 0.1690 0.6460 0.050 Uiso 1 1 calc R
C5 C 0.9502(7) 0.1164(4) 0.4765(5) 0.029(3) Uani 1 1 d .
C6 C 1.0137(7) 0.1404(3) 0.5305(5) 0.030(3) Uani 1 1 d .
H6A H 1.0541 0.1180 0.5553 0.036 Uiso 1 1 calc R
H6B H 0.9784 0.1559 0.5707 0.036 Uiso 1 1 calc R
C7 C 1.0706(7) 0.1753(4) 0.4868(5) 0.035(3) Uani 1 1 d .
C8 C 1.0084(6) 0.2107(3) 0.4515(6) 0.031(3) Uani 1 1 d .
H8A H 1.0446 0.2336 0.4235 0.037 Uiso 1 1 calc R
H8B H 0.9736 0.2265 0.4917 0.037 Uiso 1 1 calc R
C9 C 0.9439(7) 0.1865(4) 0.3970(6) 0.041(3) Uani 1 1 d .
H9 H 0.9032 0.2094 0.3727 0.050 Uiso 1 1 calc R
C10 C 0.8850(7) 0.1510(4) 0.4399(6) 0.039(3) Uani 1 1 d .
H10A H 0.8483 0.1662 0.4797 0.047 Uiso 1 1 calc R
H10B H 0.8435 0.1356 0.4041 0.047 Uiso 1 1 calc R
C11 C 1.0055(7) 0.0915(4) 0.4145(6) 0.040(3) Uani 1 1 d .
H11A H 1.0465 0.0690 0.4381 0.048 Uiso 1 1 calc R
H11B H 0.9642 0.0754 0.3792 0.048 Uiso 1 1 calc R
C12 C 1.0605(7) 0.1271(4) 0.3709(5) 0.042(3) Uani 1 1 d .
H12 H 1.0957 0.1119 0.3296 0.050 Uiso 1 1 calc R
C13 C 1.1266(7) 0.1509(4) 0.4259(6) 0.035(3) Uani 1 1 d .
H13A H 1.1671 0.1283 0.4499 0.042 Uiso 1 1 calc R
H13B H 1.1644 0.1730 0.3978 0.042 Uiso 1 1 calc R
C14 C 0.9966(8) 0.1621(4) 0.3357(6) 0.047(3) Uani 1 1 d .
H14A H 1.0321 0.1844 0.3059 0.056 Uiso 1 1 calc R
H14B H 0.9541 0.1467 0.3006 0.056 Uiso 1 1 calc R
C15 C 0.6518(8) 0.0633(4) 0.8887(5) 0.043(3) Uani 1 1 d .
H15 H 0.6195 0.0848 0.8588 0.051 Uiso 1 1 calc R
C16 C 0.7010(8) 0.0242(4) 0.9810(6) 0.052(4) Uani 1 1 d .
H16 H 0.7100 0.0120 1.0304 0.063 Uiso 1 1 calc R
C17 C 0.3846(8) 0.1689(4) 0.9045(5) 0.034(3) Uani 1 1 d .
H17 H 0.4262 0.1557 0.8698 0.041 Uiso 1 1 calc R
C18 C 0.3160(8) 0.1893(4) 1.0075(5) 0.049(4) Uani 1 1 d .
H18 H 0.3007 0.1924 1.0598 0.059 Uiso 1 1 calc R
C19 C 0.5825(7) 0.0837(4) 1.0192(5) 0.032(3) Uani 1 1 d .
C20 C 0.5132(7) 0.1112(4) 0.9724(5) 0.032(3) Uani 1 1 d .
H20A H 0.5453 0.1321 0.9375 0.038 Uiso 1 1 calc R
H20B H 0.4757 0.0903 0.9414 0.038 Uiso 1 1 calc R
C21 C 0.4526(7) 0.1383(4) 1.0262(5) 0.026(3) Uani 1 1 d .
C22 C 0.5112(8) 0.1715(4) 1.0709(6) 0.040(3) Uani 1 1 d .
H22A H 0.4729 0.1898 1.1054 0.048 Uiso 1 1 calc R
H22B H 0.5427 0.1923 1.0356 0.048 Uiso 1 1 calc R
C23 C 0.5814(8) 0.1443(4) 1.1177(6) 0.050(4) Uani 1 1 d .
H23 H 0.6202 0.1657 1.1476 0.060 Uiso 1 1 calc R
C24 C 0.6415(7) 0.1161(4) 1.0629(6) 0.040(3) Uani 1 1 d .
H24A H 0.6735 0.1366 1.0272 0.048 Uiso 1 1 calc R
H24B H 0.6874 0.0990 1.0923 0.048 Uiso 1 1 calc R
C25 C 0.5331(7) 0.0515(4) 1.0726(5) 0.038(3) Uani 1 1 d .
H25A H 0.5774 0.0336 1.1025 0.045 Uiso 1 1 calc R
H25B H 0.4952 0.0301 1.0430 0.045 Uiso 1 1 calc R
C26 C 0.4734(8) 0.0798(4) 1.1261(6) 0.043(3) Uani 1 1 d .
H26 H 0.4409 0.0590 1.1619 0.052 Uiso 1 1 calc R
C27 C 0.4051(8) 0.1071(4) 1.0823(6) 0.043(3) Uani 1 1 d .
H27A H 0.3683 0.1254 1.1180 0.051 Uiso 1 1 calc R
H27B H 0.3640 0.0864 1.0544 0.051 Uiso 1 1 calc R
C28 C 0.5311(9) 0.1127(4) 1.1718(6) 0.060(4) Uani 1 1 d .
H28A H 0.5752 0.0956 1.2033 0.072 Uiso 1 1 calc R
H28B H 0.4921 0.1307 1.2063 0.072 Uiso 1 1 calc R
C29 C 0.3907(7) 0.2847(3) 0.6822(5) 0.027(2) Uani 1 1 d .
H29 H 0.3412 0.3052 0.6866 0.032 Uiso 1 1 calc R
C30 C 0.5162(7) 0.2572(4) 0.6508(5) 0.033(3) Uani 1 1 d .
H30 H 0.5743 0.2531 0.6287 0.040 Uiso 1 1 calc R
C31 C 0.6049(7) 0.4611(3) 0.6758(5) 0.028(3) Uani 1 1 d .
H31 H 0.6522 0.4394 0.6807 0.033 Uiso 1 1 calc R
C32 C 0.4826(7) 0.4951(3) 0.6409(6) 0.033(3) Uani 1 1 d .
H32 H 0.4266 0.5015 0.6166 0.039 Uiso 1 1 calc R
C33 C 0.4768(6) 0.3324(3) 0.5874(5) 0.022(2) Uani 1 1 d .
C34 C 0.4959(8) 0.3744(3) 0.6350(5) 0.025(2) Uani 1 1 d .
H34A H 0.5506 0.3694 0.6665 0.030 Uiso 1 1 calc R
H34B H 0.4443 0.3803 0.6696 0.030 Uiso 1 1 calc R
C35 C 0.5105(7) 0.4158(3) 0.5825(5) 0.026(3) Uani 1 1 d .
C36 C 0.4249(7) 0.4235(4) 0.5380(6) 0.039(3) Uani 1 1 d .
H36A H 0.3740 0.4292 0.5734 0.047 Uiso 1 1 calc R
H36B H 0.4320 0.4505 0.5050 0.047 Uiso 1 1 calc R
C37 C 0.4046(8) 0.3826(4) 0.4901(6) 0.036(3) Uani 1 1 d .
H37 H 0.3482 0.3882 0.4600 0.043 Uiso 1 1 calc R
C38 C 0.3906(7) 0.3396(3) 0.5417(5) 0.029(3) Uani 1 1 d .
H38A H 0.3386 0.3442 0.5763 0.035 Uiso 1 1 calc R
H38B H 0.3782 0.3126 0.5098 0.035 Uiso 1 1 calc R
C39 C 0.5573(7) 0.3223(4) 0.5323(5) 0.029(3) Uani 1 1 d .
H39A H 0.6134 0.3165 0.5616 0.035 Uiso 1 1 calc R
H39B H 0.5439 0.2952 0.5009 0.035 Uiso 1 1 calc R
C40 C 0.5692(8) 0.3646(4) 0.4808(6) 0.035(3) Uani 1 1 d .
H40 H 0.6208 0.3591 0.4451 0.042 Uiso 1 1 calc R
C41 C 0.5907(7) 0.4064(3) 0.5293(5) 0.032(3) Uani 1 1 d .
H41A H 0.6013 0.4330 0.4960 0.039 Uiso 1 1 calc R
H41B H 0.6462 0.4010 0.5596 0.039 Uiso 1 1 calc R
C42 C 0.4839(9) 0.3721(4) 0.4347(5) 0.047(4) Uani 1 1 d .
H42A H 0.4700 0.3446 0.4044 0.057 Uiso 1 1 calc R
H42B H 0.4926 0.3979 0.3992 0.057 Uiso 1 1 calc R
C43 C 0.1556(7) 0.2864(4) 0.8732(6) 0.038(3) Uani 1 1 d .
H43 H 0.1331 0.2632 0.9057 0.046 Uiso 1 1 calc R
C44 C 0.1793(7) 0.3495(4) 0.8230(6) 0.038(3) Uani 1 1 d .
H44 H 0.1780 0.3811 0.8127 0.045 Uiso 1 1 calc R
C45 C -0.1622(8) 0.4634(4) 0.8683(6) 0.049(3) Uani 1 1 d .
H45 H -0.1450 0.4865 0.9031 0.059 Uiso 1 1 calc R
C46 C -0.1786(8) 0.4004(4) 0.8152(6) 0.049(3) Uani 1 1 d .
H46 H -0.1738 0.3689 0.8042 0.059 Uiso 1 1 calc R
C47 C 0.0670(7) 0.3514(4) 0.9315(5) 0.025(3) Uani 1 1 d .
C48 C -0.0037(6) 0.3753(4) 0.8797(5) 0.024(2) Uani 1 1 d .
H48A H 0.0268 0.3985 0.8479 0.028 Uiso 1 1 calc R
H48B H -0.0320 0.3527 0.8454 0.028 Uiso 1 1 calc R
C49 C -0.0765(7) 0.3978(4) 0.9286(5) 0.030(3) Uani 1 1 d .
C50 C -0.0313(7) 0.4337(3) 0.9799(5) 0.036(3) Uani 1 1 d .
H50A H -0.0009 0.4569 0.9480 0.043 Uiso 1 1 calc R
H50B H -0.0778 0.4491 1.0112 0.043 Uiso 1 1 calc R
C51 C 0.0383(7) 0.4106(4) 1.0317(6) 0.035(3) Uani 1 1 d .
H51 H 0.0674 0.4336 1.0656 0.042 Uiso 1 1 calc R
C52 C 0.1110(7) 0.3876(4) 0.9816(6) 0.036(3) Uani 1 1 d .
H52A H 0.1410 0.4106 0.9492 0.043 Uiso 1 1 calc R
H52B H 0.1577 0.3734 1.0143 0.043 Uiso 1 1 calc R
C53 C 0.0201(7) 0.3160(4) 0.9798(5) 0.033(3) Uani 1 1 d .
H53A H 0.0648 0.3006 1.0129 0.039 Uiso 1 1 calc R
H53B H -0.0085 0.2929 0.9467 0.039 Uiso 1 1 calc R
C54 C -0.0543(7) 0.3399(4) 1.0302(6) 0.040(3) Uani 1 1 d .
H54 H -0.0856 0.3167 1.0623 0.048 Uiso 1 1 calc R
C55 C -0.1231(7) 0.3627(4) 0.9774(5) 0.031(3) Uani 1 1 d .
H55A H -0.1518 0.3395 0.9446 0.037 Uiso 1 1 calc R
H55B H -0.1711 0.3773 1.0081 0.037 Uiso 1 1 calc R
C56 C -0.0094(8) 0.3741(4) 1.0803(5) 0.046(3) Uani 1 1 d .
H56A H 0.0356 0.3588 1.1133 0.055 Uiso 1 1 calc R
H56B H -0.0552 0.3887 1.1134 0.055 Uiso 1 1 calc R
O1W O 0.5497(6) 0.1479(3) 0.7771(5) 0.097(4) Uani 1 1 d .
H9W H 0.5964 0.1579 0.7999 0.145 Uiso 1 1 d R
H10W H 0.5254 0.1698 0.7532 0.145 Uiso 1 1 d R
O2W O 0.0502(5) 0.1007(2) 0.7335(4) 0.060(2) Uani 1 1 d .
H11W H 0.0929 0.0914 0.7050 0.090 Uiso 1 1 d R
H12W H 0.0281 0.0780 0.7569 0.090 Uiso 1 1 d R

loop_
_atom_site_aniso_label
_atom_site_aniso_U_11
_atom_site_aniso_U_22
_atom_site_aniso_U_33
_atom_site_aniso_U_23
_atom_site_aniso_U_13
_atom_site_aniso_U_12
Cd1 0.0376(4) 0.0242(4) 0.0255(3) 0.0017(3) 0.0011(4) 0.0009(4)
Cd2 0.0331(4) 0.0249(4) 0.0224(3) 0.0018(3) 0.0003(4) -0.0020(3)
Cd3 0.0525(6) 0.0395(5) 0.0425(5) -0.0033(4) -0.0049(5) 0.0055(4)
Cd4 0.0504(5) 0.0311(4) 0.0422(4) 0.0020(4) 0.0072(5) -0.0009(4)
Br1 0.1163(13) 0.0568(9) 0.0332(6) 0.0001(6) 0.0083(8) 0.0103(9)
Br2 0.1064(13) 0.0564(9) 0.0440(7) -0.0194(7) 0.0012(8) 0.0030(9)
Br3 0.0557(9) 0.0850(13) 0.1598(18) 0.0149(12) -0.0348(12) 0.0017(8)
Br4 0.0478(7) 0.0380(7) 0.0467(6) -0.0064(5) -0.0063(6) 0.0061(6)
Br5 0.1045(12) 0.0443(8) 0.0340(6) 0.0010(6) 0.0076(7) -0.0011(8)
Br6 0.0757(9) 0.0558(8) 0.0381(6) 0.0056(6) -0.0033(7) 0.0023(8)
Br7 0.0696(9) 0.0370(7) 0.0915(10) -0.0092(7) 0.0311(9) -0.0113(6)
Br8 0.0540(9) 0.0844(12) 0.0953(11) 0.0230(9) 0.0209(8) 0.0103(8)
O1 0.122(7) 0.053(6) 0.053(5) -0.008(4) 0.022(6) -0.012(5)
O2 0.118(8) 0.127(10) 0.051(6) -0.016(6) -0.033(6) 0.079(7)
O3 0.087(6) 0.029(4) 0.044(4) -0.005(4) -0.008(5) -0.008(4)
O4 0.042(5) 0.043(5) 0.051(5) 0.014(4) 0.001(4) -0.010(4)
N1 0.055(6) 0.029(6) 0.022(5) 0.001(4) -0.008(4) -0.015(5)
N2 0.083(8) 0.070(8) 0.031(5) -0.008(5) 0.007(6) -0.039(7)
N3 0.048(6) 0.034(6) 0.023(5) -0.001(4) 0.000(5) -0.023(5)
N4 0.074(8) 0.064(8) 0.033(5) 0.009(5) -0.020(5) -0.048(6)
N5 0.045(6) 0.047(6) 0.017(4) 0.009(4) -0.010(4) -0.021(5)
N6 0.036(6) 0.035(6) 0.020(4) 0.010(4) 0.000(4) -0.005(4)
N7 0.046(6) 0.049(6) 0.033(5) 0.005(5) -0.002(5) 0.011(5)
N8 0.073(8) 0.039(6) 0.040(5) 0.009(5) 0.005(5) 0.020(5)
N9 0.045(6) 0.036(6) 0.035(5) 0.016(5) 0.009(5) 0.006(5)
N10 0.044(6) 0.037(6) 0.025(5) -0.005(4) 0.005(4) 0.002(5)
N11 0.033(5) 0.065(7) 0.024(4) 0.006(4) 0.002(4) 0.016(5)
N12 0.036(6) 0.037(6) 0.012(4) 0.001(4) 0.004(4) 0.009(5)
N13 0.024(5) 0.030(5) 0.029(5) 0.005(4) -0.009(4) -0.006(4)
N14 0.031(6) 0.029(5) 0.040(5) 0.001(4) 0.004(4) 0.001(4)
N15 0.026(5) 0.017(5) 0.022(4) 0.003(4) 0.004(4) 0.006(4)
N16 0.036(5) 0.023(5) 0.048(6) -0.005(4) -0.002(4) 0.009(4)
N17 0.040(6) 0.026(5) 0.040(5) -0.001(4) -0.001(5) 0.002(4)
N18 0.027(5) 0.017(5) 0.030(5) 0.001(4) 0.001(4) -0.003(4)
N19 0.031(5) 0.022(5) 0.055(6) 0.001(4) 0.006(5) 0.000(4)
N20 0.031(5) 0.039(6) 0.037(5) 0.002(4) 0.008(5) 0.012(5)
N21 0.025(5) 0.027(5) 0.027(5) 0.008(4) 0.003(4) 0.004(4)
N22 0.044(6) 0.021(5) 0.039(5) 0.004(4) -0.010(5) 0.008(5)
N23 0.057(6) 0.019(5) 0.058(6) -0.003(4) -0.017(6) 0.010(5)
N24 0.023(5) 0.036(6) 0.025(5) -0.005(4) 0.003(4) 0.012(4)
C1 0.065(9) 0.040(8) 0.022(6) 0.005(5) 0.008(6) -0.021(7)
C2 0.124(14) 0.059(10) 0.047(8) -0.010(7) 0.018(9) -0.059(10)
C3 0.069(10) 0.068(9) 0.034(6) 0.017(6) -0.014(7) -0.042(8)
C4 0.052(8) 0.039(8) 0.035(6) 0.014(6) -0.013(6) -0.027(6)
C5 0.034(7) 0.041(8) 0.013(5) -0.004(5) 0.008(5) -0.007(6)
C6 0.037(8) 0.037(7) 0.015(5) 0.005(5) 0.002(5) -0.003(6)
C7 0.040(7) 0.050(9) 0.014(5) -0.003(5) 0.000(5) -0.005(6)
C8 0.019(6) 0.036(7) 0.037(6) 0.009(5) -0.009(5) -0.001(5)
C9 0.023(7) 0.047(8) 0.055(7) 0.026(6) 0.001(6) 0.003(6)
C10 0.028(7) 0.067(9) 0.023(6) 0.007(6) -0.005(5) 0.000(6)
C11 0.031(7) 0.043(8) 0.048(7) -0.001(6) -0.002(6) -0.013(6)
C12 0.040(7) 0.074(10) 0.011(5) -0.002(6) 0.007(5) 0.001(7)
C13 0.026(6) 0.045(8) 0.033(6) 0.008(5) 0.003(5) -0.010(6)
C14 0.049(8) 0.073(9) 0.020(6) -0.001(6) 0.010(5) -0.016(7)
C15 0.065(9) 0.045(8) 0.019(5) 0.008(5) 0.006(6) 0.023(7)
C16 0.065(10) 0.055(9) 0.037(6) 0.016(6) 0.008(7) 0.027(7)
C17 0.053(8) 0.036(7) 0.015(5) 0.001(5) 0.004(5) 0.010(6)
C18 0.060(9) 0.078(10) 0.009(5) 0.011(6) 0.004(5) 0.029(7)
C19 0.029(7) 0.051(8) 0.015(5) 0.007(5) 0.011(5) 0.015(6)
C20 0.041(8) 0.036(8) 0.018(6) 0.008(5) 0.001(5) 0.015(6)
C21 0.030(7) 0.037(7) 0.013(5) 0.004(5) -0.015(5) 0.005(5)
C22 0.057(8) 0.040(8) 0.024(6) 0.011(5) 0.003(6) 0.006(6)
C23 0.059(9) 0.048(9) 0.043(7) -0.017(7) -0.024(7) 0.012(7)
C24 0.044(8) 0.039(8) 0.038(7) 0.009(6) -0.015(6) 0.002(6)
C25 0.049(8) 0.039(8) 0.025(6) 0.005(5) 0.008(6) 0.006(6)
C26 0.062(8) 0.038(7) 0.031(6) 0.012(6) 0.020(6) 0.017(6)
C27 0.046(8) 0.052(9) 0.030(6) 0.006(6) 0.011(6) 0.013(7)
C28 0.090(11) 0.058(10) 0.033(7) 0.000(6) -0.007(7) 0.045(8)
C29 0.024(6) 0.019(6) 0.039(6) 0.008(5) 0.001(5) -0.001(5)
C30 0.034(7) 0.033(7) 0.033(6) -0.003(5) 0.007(5) -0.015(6)
C31 0.019(6) 0.026(7) 0.039(6) 0.003(5) -0.008(5) 0.002(5)
C32 0.033(7) 0.025(6) 0.039(6) 0.000(5) -0.005(6) 0.005(5)
C33 0.023(6) 0.023(6) 0.021(5) 0.008(4) 0.007(5) 0.001(5)
C34 0.034(6) 0.018(5) 0.022(5) -0.006(5) 0.000(5) 0.008(5)
C35 0.035(7) 0.016(6) 0.028(6) -0.004(5) 0.005(5) -0.005(5)
C36 0.045(8) 0.037(8) 0.035(7) 0.015(6) -0.006(6) -0.003(6)
C37 0.047(8) 0.040(8) 0.021(6) -0.002(5) -0.001(6) 0.008(6)
C38 0.038(7) 0.023(6) 0.027(6) -0.005(5) -0.002(5) 0.005(5)
C39 0.034(7) 0.040(7) 0.014(5) -0.011(5) 0.001(5) 0.013(6)
C40 0.052(8) 0.030(7) 0.024(6) 0.007(5) 0.011(6) 0.006(6)
C41 0.043(7) 0.026(7) 0.028(6) 0.009(5) 0.002(5) -0.006(5)
C42 0.107(11) 0.026(7) 0.009(5) 0.004(5) -0.009(7) -0.014(7)
C43 0.029(7) 0.037(7) 0.047(7) 0.025(6) 0.004(6) 0.007(6)
C44 0.041(7) 0.020(6) 0.053(7) -0.002(5) 0.007(6) 0.000(5)
C45 0.066(9) 0.039(8) 0.042(7) -0.019(6) -0.016(7) 0.036(7)
C46 0.060(9) 0.033(7) 0.054(8) -0.007(6) -0.031(7) 0.010(6)
C47 0.025(6) 0.027(7) 0.024(5) -0.004(5) -0.001(5) 0.012(5)
C48 0.011(5) 0.044(6) 0.016(5) -0.001(5) -0.009(5) 0.006(5)
C49 0.036(7) 0.033(7) 0.022(6) 0.000(5) -0.011(5) 0.009(6)
C50 0.056(8) 0.024(7) 0.028(6) -0.007(5) 0.001(6) 0.011(6)
C51 0.028(7) 0.040(8) 0.037(7) -0.018(6) -0.001(5) -0.003(6)
C52 0.037(7) 0.036(8) 0.035(7) 0.004(6) 0.004(6) -0.011(6)
C53 0.032(7) 0.038(7) 0.029(6) 0.020(5) -0.005(5) 0.003(6)
C54 0.039(8) 0.054(9) 0.027(6) 0.020(6) 0.004(5) -0.007(7)
C55 0.038(7) 0.041(7) 0.014(5) 0.008(5) 0.009(5) 0.006(6)
C56 0.048(8) 0.069(9) 0.019(6) 0.002(6) -0.002(6) 0.007(7)
O1W 0.139(9) 0.102(8) 0.049(6) 0.020(5) 0.017(6) 0.077(7)
O2W 0.080(6) 0.041(5) 0.058(5) 0.011(4) 0.005(5) -0.002(4)

loop_
_atom_type_symbol
_atom_type_description
_atom_type_scat_dispersion_real
_atom_type_scat_dispersion_imag
_atom_type_scat_source
C C 0.0033 0.0016 'International Tables Vol C Tables 4.2.6.8 and 6.1.1.4'
H H 0.0000 0.0000 'International Tables Vol C Tables 4.2.6.8 and 6.1.1.4'
N N 0.0061 0.0033 'International Tables Vol C Tables 4.2.6.8 and 6.1.1.4'
O O 0.0106 0.0060 'International Tables Vol C Tables 4.2.6.8 and 6.1.1.4'
Br Br -0.2901 2.4595 'International Tables Vol C Tables 4.2.6.8 and 6.1.1.4'
Cd Cd -0.8075 1.2024 'International Tables Vol C Tables 4.2.6.8 and 6.1.1.4'

loop_
_geom_angle_atom_site_label_1
_geom_angle_atom_site_label_2
_geom_angle_atom_site_label_3
_geom_angle
_geom_angle_site_symmetry_1
_geom_angle_site_symmetry_3
N22 Cd1 N16 94.7(3) 2_546 2_646
N22 Cd1 N1 88.9(3) 2_546 .
N16 Cd1 N1 99.4(3) 2_646 .
N22 Cd1 N7 101.4(3) 2_546 .
N16 Cd1 N7 86.5(3) 2_646 .
N1 Cd1 N7 167.7(3) . .
N22 Cd1 O1 169.8(3) 2_546 .
N16 Cd1 O1 92.6(3) 2_646 .
N1 Cd1 O1 82.9(3) . .
N7 Cd1 O1 86.2(3) . .
N22 Cd1 O2 88.9(3) 2_546 .
N16 Cd1 O2 169.9(3) 2_646 .
N1 Cd1 O2 90.0(3) . .
N7 Cd1 O2 83.6(3) . .
O1 Cd1 O2 85.2(3) . .
N19 Cd2 N10 88.0(3) . .
N19 Cd2 N5 101.9(3) . 1_455
N10 Cd2 N5 167.1(3) . 1_455
N19 Cd2 N13 93.8(3) . .
N10 Cd2 N13 100.3(3) . .
N5 Cd2 N13 87.3(3) 1_455 .
N19 Cd2 O3 169.8(3) . .
N10 Cd2 O3 83.3(3) . .
N5 Cd2 O3 85.9(3) 1_455 .
N13 Cd2 O3 93.2(3) . .
N19 Cd2 O4 86.7(3) . .
N10 Cd2 O4 87.7(3) . .
N5 Cd2 O4 84.8(3) 1_455 .
N13 Cd2 O4 172.0(3) . .
O3 Cd2 O4 87.5(2) . .
Br4 Cd3 Br2 105.08(5) . .
Br4 Cd3 Br3 106.41(6) . .
Br2 Cd3 Br3 115.62(7) . .
Br4 Cd3 Br1 115.82(5) . .
Br2 Cd3 Br1 106.28(5) . .
Br3 Cd3 Br1 107.95(6) . .
Br7 Cd4 Br8 113.26(6) . .
Br7 Cd4 Br6 110.52(6) . .
Br8 Cd4 Br6 106.08(5) . .
Br7 Cd4 Br5 107.07(5) . .
Br8 Cd4 Br5 110.11(6) . .
Br6 Cd4 Br5 109.82(5) . .
Cd1 O1 H1W 124.5 . .
Cd1 O1 H2W 99.8 . .
H1W O1 H2W 107.8 . .
Cd1 O2 H3W 108.4 . .
Cd1 O2 H4W 127.4 . .
H3W O2 H4W 108.2 . .
Cd2 O3 H5W 106.1 . .
Cd2 O3 H6W 121.6 . .
H5W O3 H6W 107.9 . .
Cd2 O4 H7W 123.3 . .
Cd2 O4 H8W 105.5 . .
H7W O4 H8W 108.3 . .
C1 N1 N2 107.1(8) . .
C1 N1 Cd1 128.3(7) . .
N2 N1 Cd1 123.6(7) . .
C2 N2 N1 106.1(10) . .
C2 N3 C1 103.0(9) . .
C2 N3 C5 128.1(9) . .
C1 N3 C5 128.8(9) . .
C3 N4 N5 105.7(8) . .
C4 N5 N4 109.2(8) . .
C4 N5 Cd2 126.1(7) . 1_655
N4 N5 Cd2 124.5(6) . 1_655
C4 N6 C3 103.8(9) . .
C4 N6 C7 129.0(9) . .
C3 N6 C7 127.1(8) . .
C15 N7 N8 108.3(8) . .
C15 N7 Cd1 126.3(7) . .
N8 N7 Cd1 125.0(7) . .
C16 N8 N7 105.6(9) . .
C16 N9 C15 102.4(9) . .
C16 N9 C19 128.8(9) . .
C15 N9 C19 128.5(9) . .
C17 N10 N11 109.6(8) . .
C17 N10 Cd2 127.5(6) . .
N11 N10 Cd2 122.9(6) . .
C18 N11 N10 104.9(8) . .
C17 N12 C18 105.3(8) . .
C17 N12 C21 127.0(8) . .
C18 N12 C21 127.6(7) . .
C29 N13 N14 106.2(8) . .
C29 N13 Cd2 120.5(7) . .
N14 N13 Cd2 129.8(6) . .
C30 N14 N13 105.5(8) . .
C30 N15 C29 103.6(8) . .
C30 N15 C33 130.2(8) . .
C29 N15 C33 126.1(8) . .
C31 N16 N17 108.3(8) . .
C31 N16 Cd1 124.0(7) . 2_656
N17 N16 Cd1 123.8(6) . 2_656
C32 N17 N16 105.5(8) . .
C31 N18 C32 104.4(8) . .
C31 N18 C35 125.7(8) . .
C32 N18 C35 129.8(9) . .
C43 N19 N20 106.1(8) . .
C43 N19 Cd2 131.5(7) . .
N20 N19 Cd2 122.0(6) . .
C44 N20 N19 104.7(8) . .
C44 N21 C43 102.3(8) . .
C44 N21 C47 128.4(9) . .
C43 N21 C47 128.7(9) . .
C45 N22 N23 107.6(8) . .
C45 N22 Cd1 130.5(7) . 2_556
N23 N22 Cd1 121.8(6) . 2_556
C46 N23 N22 103.9(9) . .
C45 N24 C46 103.2(9) . .
C45 N24 C49 130.5(9) . .
C46 N24 C49 125.8(9) . .
N1 C1 N3 112.1(10) . .
N1 C1 H1 123.9 . .
N3 C1 H1 123.9 . .
N2 C2 N3 111.2(11) . .
N2 C2 H2 124.4 . .
N3 C2 H2 124.4 . .
N4 C3 N6 111.9(9) . .
N4 C3 H3 124.0 . .
N6 C3 H3 124.0 . .
N5 C4 N6 109.3(9) . .
N5 C4 H4 125.4 . .
N6 C4 H4 125.4 . .
N3 C5 C6 107.9(7) . .
N3 C5 C10 107.5(8) . .
C6 C5 C10 109.8(9) . .
N3 C5 C11 111.4(9) . .
C6 C5 C11 109.7(9) . .
C10 C5 C11 110.5(8) . .
C5 C6 C7 109.7(8) . .
C5 C6 H6A 109.7 . .
C7 C6 H6A 109.7 . .
C5 C6 H6B 109.7 . .
C7 C6 H6B 109.7 . .
H6A C6 H6B 108.2 . .
N6 C7 C8 109.8(9) . .
N6 C7 C13 109.1(8) . .
C8 C7 C13 111.2(8) . .
N6 C7 C6 107.7(8) . .
C8 C7 C6 109.5(9) . .
C13 C7 C6 109.4(9) . .
C7 C8 C9 108.1(9) . .
C7 C8 H8A 110.1 . .
C9 C8 H8A 110.1 . .
C7 C8 H8B 110.1 . .
C9 C8 H8B 110.1 . .
H8A C8 H8B 108.4 . .
C14 C9 C8 110.3(9) . .
C14 C9 C10 108.4(10) . .
C8 C9 C10 111.0(9) . .
C14 C9 H9 109.0 . .
C8 C9 H9 109.0 . .
C10 C9 H9 109.0 . .
C5 C10 C9 107.3(8) . .
C5 C10 H10A 110.3 . .
C9 C10 H10A 110.3 . .
C5 C10 H10B 110.3 . .
C9 C10 H10B 110.3 . .
H10A C10 H10B 108.5 . .
C12 C11 C5 108.0(9) . .
C12 C11 H11A 110.1 . .
C5 C11 H11A 110.1 . .
C12 C11 H11B 110.1 . .
C5 C11 H11B 110.1 . .
H11A C11 H11B 108.4 . .
C14 C12 C11 109.6(9) . .
C14 C12 C13 109.8(10) . .
C11 C12 C13 109.5(8) . .
C14 C12 H12 109.3 . .
C11 C12 H12 109.3 . .
C13 C12 H12 109.3 . .
C7 C13 C12 108.0(8) . .
C7 C13 H13A 110.1 . .
C12 C13 H13A 110.1 . .
C7 C13 H13B 110.1 . .
C12 C13 H13B 110.1 . .
H13A C13 H13B 108.4 . .
C9 C14 C12 110.5(9) . .
C9 C14 H14A 109.5 . .
C12 C14 H14A 109.5 . .
C9 C14 H14B 109.5 . .
C12 C14 H14B 109.5 . .
H14A C14 H14B 108.1 . .
N7 C15 N9 110.6(10) . .
N7 C15 H15 124.7 . .
N9 C15 H15 124.7 . .
N8 C16 N9 113.1(10) . .
N8 C16 H16 123.4 . .
N9 C16 H16 123.4 . .
N10 C17 N12 108.6(9) . .
N10 C17 H17 125.7 . .
N12 C17 H17 125.7 . .
N11 C18 N12 111.6(8) . .
N11 C18 H18 124.2 . .
N12 C18 H18 124.2 . .
N9 C19 C24 109.0(8) . .
N9 C19 C25 109.7(9) . .
C24 C19 C25 111.0(9) . .
N9 C19 C20 108.4(8) . .
C24 C19 C20 108.9(9) . .
C25 C19 C20 109.8(9) . .
C21 C20 C19 109.5(8) . .
C21 C20 H20A 109.8 . .
C19 C20 H20A 109.8 . .
C21 C20 H20B 109.8 . .
C19 C20 H20B 109.8 . .
H20A C20 H20B 108.2 . .
N12 C21 C27 111.6(8) . .
N12 C21 C22 107.9(9) . .
C27 C21 C22 108.4(8) . .
N12 C21 C20 109.3(7) . .
C27 C21 C20 110.8(9) . .
C22 C21 C20 108.8(9) . .
C21 C22 C23 108.8(9) . .
C21 C22 H22A 109.9 . .
C23 C22 H22A 109.9 . .
C21 C22 H22B 109.9 . .
C23 C22 H22B 109.9 . .
H22A C22 H22B 108.3 . .
C28 C23 C22 108.8(10) . .
C28 C23 C24 109.8(10) . .
C22 C23 C24 109.3(9) . .
C28 C23 H23 109.6 . .
C22 C23 H23 109.6 . .
C24 C23 H23 109.6 . .
C19 C24 C23 109.0(9) . .
C19 C24 H24A 109.9 . .
C23 C24 H24A 109.9 . .
C19 C24 H24B 109.9 . .
C23 C24 H24B 109.9 . .
H24A C24 H24B 108.3 . .
C19 C25 C26 108.3(9) . .
C19 C25 H25A 110.0 . .
C26 C25 H25A 110.0 . .
C19 C25 H25B 110.0 . .
C26 C25 H25B 110.0 . .
H25A C25 H25B 108.4 . .
C27 C26 C28 107.8(9) . .
C27 C26 C25 111.2(9) . .
C28 C26 C25 110.3(10) . .
C27 C26 H26 109.2 . .
C28 C26 H26 109.2 . .
C25 C26 H26 109.2 . .
C26 C27 C21 110.3(9) . .
C26 C27 H27A 109.6 . .
C21 C27 H27A 109.6 . .
C26 C27 H27B 109.6 . .
C21 C27 H27B 109.6 . .
H27A C27 H27B 108.1 . .
C26 C28 C23 109.5(9) . .
C26 C28 H28A 109.8 . .
C23 C28 H28A 109.8 . .
C26 C28 H28B 109.8 . .
C23 C28 H28B 109.8 . .
H28A C28 H28B 108.2 . .
N13 C29 N15 113.2(9) . .
N13 C29 H29 123.4 . .
N15 C29 H29 123.4 . .
N15 C30 N14 111.4(9) . .
N15 C30 H30 124.3 . .
N14 C30 H30 124.3 . .
N16 C31 N18 110.6(9) . .
N16 C31 H31 124.7 . .
N18 C31 H31 124.7 . .
N17 C32 N18 111.2(9) . .
N17 C32 H32 124.4 . .
N18 C32 H32 124.4 . .
N15 C33 C38 107.6(8) . .
N15 C33 C34 110.6(7) . .
C38 C33 C34 109.5(8) . .
N15 C33 C39 108.6(8) . .
C38 C33 C39 109.6(7) . .
C34 C33 C39 110.8(8) . .
C33 C34 C35 109.8(7) . .
C33 C34 H34A 109.7 . .
C35 C34 H34A 109.7 . .
C33 C34 H34B 109.7 . .
C35 C34 H34B 109.7 . .
H34A C34 H34B 108.2 . .
N18 C35 C36 110.3(9) . .
N18 C35 C41 110.0(8) . .
C36 C35 C41 111.0(8) . .
N18 C35 C34 107.9(7) . .
C36 C35 C34 108.2(8) . .
C41 C35 C34 109.3(8) . .
C37 C36 C35 109.8(9) . .
C37 C36 H36A 109.7 . .
C35 C36 H36A 109.7 . .
C37 C36 H36B 109.7 . .
C35 C36 H36B 109.7 . .
H36A C36 H36B 108.2 . .
C36 C37 C42 111.1(10) . .
C36 C37 C38 110.5(8) . .
C42 C37 C38 107.5(9) . .
C36 C37 H37 109.2 . .
C42 C37 H37 109.2 . .
C38 C37 H37 109.2 . .
C33 C38 C37 107.9(8) . .
C33 C38 H38A 110.1 . .
C37 C38 H38A 110.1 . .
C33 C38 H38B 110.1 . .
C37 C38 H38B 110.1 . .
H38A C38 H38B 108.4 . .
C40 C39 C33 107.1(8) . .
C40 C39 H39A 110.3 . .
C33 C39 H39A 110.3 . .
C40 C39 H39B 110.3 . .
C33 C39 H39B 110.3 . .
H39A C39 H39B 108.5 . .
C42 C40 C41 110.7(9) . .
C42 C40 C39 109.6(9) . .
C41 C40 C39 110.2(8) . .
C42 C40 H40 108.8 . .
C41 C40 H40 108.8 . .
C39 C40 H40 108.8 . .
C40 C41 C35 109.0(8) . .
C40 C41 H41A 109.9 . .
C35 C41 H41A 109.9 . .
C40 C41 H41B 109.9 . .
C35 C41 H41B 109.9 . .
H41A C41 H41B 108.3 . .
C40 C42 C37 108.7(8) . .
C40 C42 H42A 109.9 . .
C37 C42 H42A 109.9 . .
C40 C42 H42B 109.9 . .
C37 C42 H42B 109.9 . .
H42A C42 H42B 108.3 . .
N19 C43 N21 112.9(9) . .
N19 C43 H43 123.5 . .
N21 C43 H43 123.5 . .
N20 C44 N21 113.9(9) . .
N20 C44 H44 123.0 . .
N21 C44 H44 123.0 . .
N22 C45 N24 111.7(10) . .
N22 C45 H45 124.2 . .
N24 C45 H45 124.2 . .
N23 C46 N24 113.6(10) . .
N23 C46 H46 123.2 . .
N24 C46 H46 123.2 . .
N21 C47 C53 111.1(9) . .
N21 C47 C52 111.0(8) . .
C53 C47 C52 110.6(8) . .
N21 C47 C48 106.6(7) . .
C53 C47 C48 109.4(8) . .
C52 C47 C48 108.0(9) . .
C49 C48 C47 109.8(7) . .
C49 C48 H48A 109.7 . .
C47 C48 H48A 109.7 . .
C49 C48 H48B 109.7 . .
C47 C48 H48B 109.7 . .
H48A C48 H48B 108.2 . .
N24 C49 C55 112.3(9) . .
N24 C49 C48 106.2(7) . .
C55 C49 C48 110.1(9) . .
N24 C49 C50 109.8(9) . .
C55 C49 C50 109.6(8) . .
C48 C49 C50 108.8(9) . .
C51 C50 C49 109.3(8) . .
C51 C50 H50A 109.8 . .
C49 C50 H50A 109.8 . .
C51 C50 H50B 109.8 . .
C49 C50 H50B 109.8 . .
H50A C50 H50B 108.3 . .
C50 C51 C56 109.4(9) . .
C50 C51 C52 108.8(8) . .
C56 C51 C52 109.1(9) . .
C50 C51 H51 109.8 . .
C56 C51 H51 109.8 . .
C52 C51 H51 109.8 . .
C47 C52 C51 109.8(8) . .
C47 C52 H52A 109.7 . .
C51 C52 H52A 109.7 . .
C47 C52 H52B 109.7 . .
C51 C52 H52B 109.7 . .
H52A C52 H52B 108.2 . .
C47 C53 C54 109.1(9) . .
C47 C53 H53A 109.9 . .
C54 C53 H53A 109.9 . .
C47 C53 H53B 109.9 . .
C54 C53 H53B 109.9 . .
H53A C53 H53B 108.3 . .
C56 C54 C55 110.9(10) . .
C56 C54 C53 108.9(9) . .
C55 C54 C53 108.5(8) . .
C56 C54 H54 109.5 . .
C55 C54 H54 109.5 . .
C53 C54 H54 109.5 . .
C49 C55 C54 110.0(9) . .
C49 C55 H55A 109.7 . .
C54 C55 H55A 109.7 . .
C49 C55 H55B 109.7 . .
C54 C55 H55B 109.7 . .
H55A C55 H55B 108.2 . .
C54 C56 C51 110.3(8) . .
C54 C56 H56A 109.6 . .
C51 C56 H56A 109.6 . .
C54 C56 H56B 109.6 . .
C51 C56 H56B 109.6 . .
H56A C56 H56B 108.1 . .
H9W O1W H10W 108.2 . .
H11W O2W H12W 108.4 . .

loop_
_geom_bond_atom_site_label_1
_geom_bond_atom_site_label_2
_geom_bond_distance
_geom_bond_site_symmetry_2
Cd1 N22 2.265(8) 2_546
Cd1 N16 2.303(8) 2_646
Cd1 N1 2.317(8) .
Cd1 N7 2.343(8) .
Cd1 O1 2.377(8) .
Cd1 O2 2.382(8) .
Cd2 N19 2.272(8) .
Cd2 N10 2.284(8) .
Cd2 N5 2.323(7) 1_455
Cd2 N13 2.323(8) .
Cd2 O3 2.370(6) .
Cd2 O4 2.406(7) .
Cd3 Br4 2.5673(14) .
Cd3 Br2 2.5725(14) .
Cd3 Br3 2.5733(16) .
Cd3 Br1 2.6286(15) .
Cd4 Br7 2.5595(14) .
Cd4 Br8 2.5678(16) .
Cd4 Br6 2.6134(15) .
Cd4 Br5 2.6145(14) .
O1 H1W 0.8500 .
O1 H2W 0.8500 .
O2 H3W 0.8502 .
O2 H4W 0.8500 .
O3 H5W 0.8499 .
O3 H6W 0.8499 .
O4 H7W 0.8501 .
O4 H8W 0.8500 .
N1 C1 1.269(12) .
N1 N2 1.371(11) .
N2 C2 1.312(13) .
N3 C2 1.340(14) .
N3 C1 1.360(11) .
N3 C5 1.497(13) .
N4 C3 1.279(12) .
N4 N5 1.368(11) .
N5 C4 1.316(12) .
N5 Cd2 2.323(7) 1_655
N6 C4 1.342(12) .
N6 C3 1.386(13) .
N6 C7 1.487(13) .
N7 C15 1.308(12) .
N7 N8 1.355(11) .
N8 C16 1.305(13) .
N9 C16 1.348(13) .
N9 C15 1.370(11) .
N9 C19 1.497(12) .
N10 C17 1.319(12) .
N10 N11 1.378(10) .
N11 C18 1.319(12) .
N12 C17 1.357(11) .
N12 C18 1.360(12) .
N12 C21 1.465(12) .
N13 C29 1.285(11) .
N13 N14 1.378(10) .
N14 C30 1.343(12) .
N15 C30 1.323(12) .
N15 C29 1.345(11) .
N15 C33 1.485(11) .
N16 C31 1.291(11) .
N16 N17 1.399(11) .
N16 Cd1 2.303(8) 2_656
N17 C32 1.308(12) .
N18 C31 1.358(12) .
N18 C32 1.367(11) .
N18 C35 1.485(12) .
N19 C43 1.307(12) .
N19 N20 1.390(10) .
N20 C44 1.311(11) .
N21 C44 1.337(12) .
N21 C43 1.344(12) .
N21 C47 1.469(11) .
N22 C45 1.291(12) .
N22 N23 1.387(10) .
N22 Cd1 2.265(8) 2_556
N23 C46 1.297(12) .
N24 C45 1.330(12) .
N24 C46 1.338(12) .
N24 C49 1.467(12) .
C1 H1 0.9500 .
C2 H2 0.9500 .
C3 H3 0.9500 .
C4 H4 0.9500 .
C5 C6 1.510(14) .
C5 C10 1.543(14) .
C5 C11 1.545(13) .
C6 C7 1.533(13) .
C6 H6A 0.9900 .
C6 H6B 0.9900 .
C7 C8 1.522(14) .
C7 C13 1.532(14) .
C8 C9 1.527(14) .
C8 H8A 0.9900 .
C8 H8B 0.9900 .
C9 C14 1.511(14) .
C9 C10 1.554(14) .
C9 H9 1.0000 .
C10 H10A 0.9900 .
C10 H10B 0.9900 .
C11 C12 1.532(14) .
C11 H11A 0.9900 .
C11 H11B 0.9900 .
C12 C14 1.527(15) .
C12 C13 1.540(14) .
C12 H12 1.0000 .
C13 H13A 0.9900 .
C13 H13B 0.9900 .
C14 H14A 0.9900 .
C14 H14B 0.9900 .
C15 H15 0.9500 .
C16 H16 0.9500 .
C17 H17 0.9500 .
C18 H18 0.9500 .
C19 C24 1.503(14) .
C19 C25 1.522(13) .
C19 C20 1.542(13) .
C20 C21 1.527(13) .
C20 H20A 0.9900 .
C20 H20B 0.9900 .
C21 C27 1.520(14) .
C21 C22 1.524(14) .
C22 C23 1.546(14) .
C22 H22A 0.9900 .
C22 H22B 0.9900 .
C23 C28 1.523(16) .
C23 C24 1.551(14) .
C23 H23 1.0000 .
C24 H24A 0.9900 .
C24 H24B 0.9900 .
C25 C26 1.535(13) .
C25 H25A 0.9900 .
C25 H25B 0.9900 .
C26 C27 1.502(14) .
C26 C28 1.521(16) .
C26 H26 1.0000 .
C27 H27A 0.9900 .
C27 H27B 0.9900 .
C28 H28A 0.9900 .
C28 H28B 0.9900 .
C29 H29 0.9500 .
C30 H30 0.9500 .
C31 H31 0.9500 .
C32 H32 0.9500 .
C33 C38 1.519(13) .
C33 C34 1.520(13) .
C33 C39 1.563(12) .
C34 C35 1.544(13) .
C34 H34A 0.9900 .
C34 H34B 0.9900 .
C35 C36 1.503(14) .
C35 C41 1.534(13) .
C36 C37 1.501(14) .
C36 H36A 0.9900 .
C36 H36B 0.9900 .
C37 C42 1.555(15) .
C37 C38 1.572(14) .
C37 H37 1.0000 .
C38 H38A 0.9900 .
C38 H38B 0.9900 .
C39 C40 1.552(13) .
C39 H39A 0.9900 .
C39 H39B 0.9900 .
C40 C42 1.513(15) .
C40 C41 1.530(14) .
C40 H40 1.0000 .
C41 H41A 0.9900 .
C41 H41B 0.9900 .
C42 H42A 0.9900 .
C42 H42B 0.9900 .
C43 H43 0.9500 .
C44 H44 0.9500 .
C45 H45 0.9500 .
C46 H46 0.9500 .
C47 C53 1.513(13) .
C47 C52 1.526(14) .
C47 C48 1.552(13) .
C48 C49 1.528(13) .
C48 H48A 0.9900 .
C48 H48B 0.9900 .
C49 C55 1.510(13) .
C49 C50 1.542(14) .
C50 C51 1.532(14) .
C50 H50A 0.9900 .
C50 H50B 0.9900 .
C51 C56 1.542(15) .
C51 C52 1.545(13) .
C51 H51 1.0000 .
C52 H52A 0.9900 .
C52 H52B 0.9900 .
C53 C54 1.577(14) .
C53 H53A 0.9900 .
C53 H53B 0.9900 .
C54 C56 1.492(15) .
C54 C55 1.529(14) .
C54 H54 1.0000 .
C55 H55A 0.9900 .
C55 H55B 0.9900 .
C56 H56A 0.9900 .
C56 H56B 0.9900 .
O1W H9W 0.8500 .
O1W H10W 0.8500 .
O2W H11W 0.8500 .
O2W H12W 0.8501 .

loop_
_geom_torsion_atom_site_label_1
_geom_torsion_atom_site_label_2
_geom_torsion_atom_site_label_3
_geom_torsion_atom_site_label_4
_geom_torsion
_geom_torsion_site_symmetry_1
_geom_torsion_site_symmetry_4
N22 Cd1 N1 C1 -168.3(10) 2_546 .
N16 Cd1 N1 C1 -73.7(10) 2_646 .
N7 Cd1 N1 C1 45(2) . .
O1 Cd1 N1 C1 17.8(10) . .
O2 Cd1 N1 C1 102.9(10) . .
N22 Cd1 N1 N2 24.6(9) 2_546 .
N16 Cd1 N1 N2 119.1(9) 2_646 .
N7 Cd1 N1 N2 -122.5(15) . .
O1 Cd1 N1 N2 -149.4(9) . .
O2 Cd1 N1 N2 -64.3(9) . .
C1 N1 N2 C2 7.1(14) . .
Cd1 N1 N2 C2 176.6(9) . .
C3 N4 N5 C4 0.3(14) . .
C3 N4 N5 Cd2 175.7(8) . 1_655
N22 Cd1 N7 C15 -108.9(10) 2_546 .
N16 Cd1 N7 C15 157.0(10) 2_646 .
N1 Cd1 N7 C15 37(2) . .
O1 Cd1 N7 C15 64.2(10) . .
O2 Cd1 N7 C15 -21.4(10) . .
N22 Cd1 N7 N8 79.2(9) 2_546 .
N16 Cd1 N7 N8 -14.9(9) 2_646 .
N1 Cd1 N7 N8 -134.4(14) . .
O1 Cd1 N7 N8 -107.7(9) . .
O2 Cd1 N7 N8 166.7(9) . .
C15 N7 N8 C16 1.0(13) . .
Cd1 N7 N8 C16 174.1(8) . .
N19 Cd2 N10 C17 -150.3(9) . .
N5 Cd2 N10 C17 68.9(18) 1_455 .
N13 Cd2 N10 C17 -56.8(9) . .
O3 Cd2 N10 C17 35.2(9) . .
O4 Cd2 N10 C17 123.0(9) . .
N19 Cd2 N10 N11 30.8(8) . .
N5 Cd2 N10 N11 -110.0(14) 1_455 .
N13 Cd2 N10 N11 124.3(8) . .
O3 Cd2 N10 N11 -143.7(8) . .
O4 Cd2 N10 N11 -56.0(8) . .
C17 N10 N11 C18 -1.3(13) . .
Cd2 N10 N11 C18 177.8(8) . .
N19 Cd2 N13 C29 -46.2(8) . .
N10 Cd2 N13 C29 -134.8(7) . .
N5 Cd2 N13 C29 55.6(8) 1_455 .
O3 Cd2 N13 C29 141.4(7) . .
N19 Cd2 N13 N14 157.8(7) . .
N10 Cd2 N13 N14 69.1(8) . .
N5 Cd2 N13 N14 -100.4(7) 1_455 .
O3 Cd2 N13 N14 -14.6(7) . .
C29 N13 N14 C30 -0.8(10) . .
Cd2 N13 N14 C30 157.9(7) . .
C31 N16 N17 C32 1.4(11) . .
Cd1 N16 N17 C32 160.0(7) 2_656 .
N10 Cd2 N19 C43 -54.1(9) . .
N5 Cd2 N19 C43 117.6(9) 1_455 .
N13 Cd2 N19 C43 -154.4(9) . .
O3 Cd2 N19 C43 -22(2) . .
O4 Cd2 N19 C43 33.6(9) . .
N10 Cd2 N19 N20 133.8(8) . .
N5 Cd2 N19 N20 -54.5(8) 1_455 .
N13 Cd2 N19 N20 33.6(8) . .
O3 Cd2 N19 N20 166.0(12) . .
O4 Cd2 N19 N20 -138.4(8) . .
C43 N19 N20 C44 1.8(11) . .
Cd2 N19 N20 C44 175.6(7) . .
C45 N22 N23 C46 -2.1(12) . .
Cd1 N22 N23 C46 179.3(7) 2_556 .
N2 N1 C1 N3 -4.7(14) . .
Cd1 N1 C1 N3 -173.5(7) . .
C2 N3 C1 N1 0.5(14) . .
C5 N3 C1 N1 176.1(11) . .
N1 N2 C2 N3 -7.0(17) . .
C1 N3 C2 N2 4.2(16) . .
C5 N3 C2 N2 -171.5(11) . .
N5 N4 C3 N6 -1.2(15) . .
C4 N6 C3 N4 1.6(14) . .
C7 N6 C3 N4 -176.7(10) . .
N4 N5 C4 N6 0.7(13) . .
Cd2 N5 C4 N6 -174.6(7) 1_655 .
C3 N6 C4 N5 -1.4(13) . .
C7 N6 C4 N5 176.9(10) . .
C2 N3 C5 C6 -172.7(12) . .
C1 N3 C5 C6 12.7(16) . .
C2 N3 C5 C10 68.9(16) . .
C1 N3 C5 C10 -105.7(12) . .
C2 N3 C5 C11 -52.2(16) . .
C1 N3 C5 C11 133.2(12) . .
N3 C5 C6 C7 -178.2(9) . .
C10 C5 C6 C7 -61.3(11) . .
C11 C5 C6 C7 60.3(12) . .
C4 N6 C7 C8 119.9(12) . .
C3 N6 C7 C8 -62.2(13) . .
C4 N6 C7 C13 -117.9(12) . .
C3 N6 C7 C13 60.0(14) . .
C4 N6 C7 C6 0.7(15) . .
C3 N6 C7 C6 178.6(10) . .
C5 C6 C7 N6 -179.0(8) . .
C5 C6 C7 C8 61.6(11) . .
C5 C6 C7 C13 -60.6(11) . .
N6 C7 C8 C9 -178.3(8) . .
C13 C7 C8 C9 60.8(11) . .
C6 C7 C8 C9 -60.3(11) . .
C7 C8 C9 C14 -59.3(11) . .
C7 C8 C9 C10 60.8(11) . .
N3 C5 C10 C9 176.5(8) . .
C6 C5 C10 C9 59.4(11) . .
C11 C5 C10 C9 -61.7(12) . .
C14 C9 C10 C5 61.4(11) . .
C8 C9 C10 C5 -59.9(12) . .
N3 C5 C11 C12 -180.0(8) . .
C6 C5 C11 C12 -60.6(11) . .
C10 C5 C11 C12 60.6(11) . .
C5 C11 C12 C14 -58.9(11) . .
C5 C11 C12 C13 61.6(11) . .
N6 C7 C13 C12 178.3(8) . .
C8 C7 C13 C12 -60.4(12) . .
C6 C7 C13 C12 60.7(11) . .
C14 C12 C13 C7 58.2(11) . .
C11 C12 C13 C7 -62.2(12) . .
C8 C9 C14 C12 59.5(12) . .
C10 C9 C14 C12 -62.2(12) . .
C11 C12 C14 C9 61.4(12) . .
C13 C12 C14 C9 -58.9(11) . .
N8 N7 C15 N9 -1.1(13) . .
Cd1 N7 C15 N9 -174.1(7) . .
C16 N9 C15 N7 0.8(13) . .
C19 N9 C15 N7 174.5(10) . .
N7 N8 C16 N9 -0.5(14) . .
C15 N9 C16 N8 -0.2(14) . .
C19 N9 C16 N8 -173.9(10) . .
N11 N10 C17 N12 1.0(12) . .
Cd2 N10 C17 N12 -178.0(7) . .
C18 N12 C17 N10 -0.4(12) . .
C21 N12 C17 N10 177.5(10) . .
N10 N11 C18 N12 1.0(13) . .
C17 N12 C18 N11 -0.4(13) . .
C21 N12 C18 N11 -178.3(10) . .
C16 N9 C19 C24 71.1(15) . .
C15 N9 C19 C24 -101.0(13) . .
C16 N9 C19 C25 -50.6(15) . .
C15 N9 C19 C25 137.3(11) . .
C16 N9 C19 C20 -170.4(11) . .
C15 N9 C19 C20 17.5(16) . .
N9 C19 C20 C21 179.4(9) . .
C24 C19 C20 C21 -62.1(11) . .
C25 C19 C20 C21 59.6(12) . .
C17 N12 C21 C27 -128.4(11) . .
C18 N12 C21 C27 49.0(15) . .
C17 N12 C21 C22 112.6(11) . .
C18 N12 C21 C22 -70.0(13) . .
C17 N12 C21 C20 -5.5(15) . .
C18 N12 C21 C20 171.9(10) . .
C19 C20 C21 N12 179.2(8) . .
C19 C20 C21 C27 -57.4(12) . .
C19 C20 C21 C22 61.7(11) . .
N12 C21 C22 C23 -179.1(8) . .
C27 C21 C22 C23 59.8(11) . .
C20 C21 C22 C23 -60.7(11) . .
C21 C22 C23 C28 -59.8(12) . .
C21 C22 C23 C24 60.1(12) . .
N9 C19 C24 C23 179.0(9) . .
C25 C19 C24 C23 -60.1(12) . .
C20 C19 C24 C23 60.9(11) . .
C28 C23 C24 C19 58.7(12) . .
C22 C23 C24 C19 -60.6(12) . .
N9 C19 C25 C26 -179.0(9) . .
C24 C19 C25 C26 60.4(11) . .
C20 C19 C25 C26 -60.1(12) . .
C19 C25 C26 C27 60.0(13) . .
C19 C25 C26 C28 -59.6(12) . .
C28 C26 C27 C21 62.8(12) . .
C25 C26 C27 C21 -58.3(13) . .
N12 C21 C27 C26 178.9(9) . .
C22 C21 C27 C26 -62.4(12) . .
C20 C21 C27 C26 56.9(12) . .
C27 C26 C28 C23 -61.9(11) . .
C25 C26 C28 C23 59.7(12) . .
C22 C23 C28 C26 61.0(12) . .
C24 C23 C28 C26 -58.6(12) . .
N14 N13 C29 N15 2.4(11) . .
Cd2 N13 C29 N15 -158.6(6) . .
C30 N15 C29 N13 -3.0(11) . .
C33 N15 C29 N13 179.8(8) . .
C29 N15 C30 N14 2.4(11) . .
C33 N15 C30 N14 179.4(9) . .
N13 N14 C30 N15 -1.1(11) . .
N17 N16 C31 N18 -1.5(11) . .
Cd1 N16 C31 N18 -160.0(6) 2_656 .
C32 N18 C31 N16 1.0(11) . .
C35 N18 C31 N16 179.5(9) . .
N16 N17 C32 N18 -0.8(11) . .
C31 N18 C32 N17 -0.1(11) . .
C35 N18 C32 N17 -178.4(9) . .
C30 N15 C33 C38 134.5(10) . .
C29 N15 C33 C38 -49.1(12) . .
C30 N15 C33 C34 -105.9(11) . .
C29 N15 C33 C34 70.5(12) . .
C30 N15 C33 C39 16.0(13) . .
C29 N15 C33 C39 -167.7(8) . .
N15 C33 C34 C35 180.0(8) . .
C38 C33 C34 C35 -61.6(11) . .
C39 C33 C34 C35 59.4(11) . .
C31 N18 C35 C36 -176.4(9) . .
C32 N18 C35 C36 1.6(13) . .
C31 N18 C35 C41 -53.6(12) . .
C32 N18 C35 C41 124.4(10) . .
C31 N18 C35 C34 65.5(12) . .
C32 N18 C35 C34 -116.5(11) . .
C33 C34 C35 N18 -179.0(8) . .
C33 C34 C35 C36 61.6(11) . .
C33 C34 C35 C41 -59.5(11) . .
N18 C35 C36 C37 -178.9(8) . .
C41 C35 C36 C37 58.9(11) . .
C34 C35 C36 C37 -61.1(11) . .
C35 C36 C37 C42 -58.4(11) . .
C35 C36 C37 C38 60.8(11) . .
N15 C33 C38 C37 179.1(8) . .
C34 C33 C38 C37 58.8(10) . .
C39 C33 C38 C37 -63.0(10) . .
C36 C37 C38 C33 -58.9(11) . .
C42 C37 C38 C33 62.4(11) . .
N15 C33 C39 C40 179.2(8) . .
C38 C33 C39 C40 61.9(10) . .
C34 C33 C39 C40 -59.0(10) . .
C33 C39 C40 C42 -61.6(10) . .
C33 C39 C40 C41 60.3(11) . .
C42 C40 C41 C35 58.9(11) . .
C39 C40 C41 C35 -62.4(11) . .
N18 C35 C41 C40 178.9(8) . .
C36 C35 C41 C40 -58.7(11) . .
C34 C35 C41 C40 60.6(10) . .
C41 C40 C42 C37 -58.3(11) . .
C39 C40 C42 C37 63.4(11) . .
C36 C37 C42 C40 58.3(12) . .
C38 C37 C42 C40 -62.7(11) . .
N20 N19 C43 N21 -1.8(12) . .
Cd2 N19 C43 N21 -174.8(7) . .
C44 N21 C43 N19 1.0(12) . .
C47 N21 C43 N19 172.7(9) . .
N19 N20 C44 N21 -1.3(12) . .
C43 N21 C44 N20 0.3(12) . .
C47 N21 C44 N20 -171.5(9) . .
N23 N22 C45 N24 1.8(13) . .
Cd1 N22 C45 N24 -179.8(7) 2_556 .
C46 N24 C45 N22 -0.7(13) . .
C49 N24 C45 N22 171.7(9) . .
N22 N23 C46 N24 1.8(13) . .
C45 N24 C46 N23 -0.8(13) . .
C49 N24 C46 N23 -173.7(9) . .
C44 N21 C47 C53 169.9(10) . .
C43 N21 C47 C53 0.2(14) . .
C44 N21 C47 C52 -66.6(13) . .
C43 N21 C47 C52 123.7(11) . .
C44 N21 C47 C48 50.8(14) . .
C43 N21 C47 C48 -118.9(11) . .
N21 C47 C48 C49 179.6(8) . .
C53 C47 C48 C49 59.4(12) . .
C52 C47 C48 C49 -61.1(11) . .
C45 N24 C49 C55 119.8(12) . .
C46 N24 C49 C55 -69.3(13) . .
C45 N24 C49 C48 -119.8(12) . .
C46 N24 C49 C48 51.1(14) . .
C45 N24 C49 C50 -2.3(15) . .
C46 N24 C49 C50 168.5(10) . .
C47 C48 C49 N24 179.1(8) . .
C47 C48 C49 C55 -59.1(11) . .
C47 C48 C49 C50 61.0(12) . .
N24 C49 C50 C51 -176.5(8) . .
C55 C49 C50 C51 59.7(11) . .
C48 C49 C50 C51 -60.7(11) . .
C49 C50 C51 C56 -58.7(11) . .
C49 C50 C51 C52 60.5(11) . .
N21 C47 C52 C51 177.4(8) . .
C53 C47 C52 C51 -58.9(12) . .
C48 C47 C52 C51 60.8(11) . .
C50 C51 C52 C47 -61.4(12) . .
C56 C51 C52 C47 58.0(12) . .
N21 C47 C53 C54 -177.2(8) . .
C52 C47 C53 C54 59.1(11) . .
C48 C47 C53 C54 -59.7(10) . .
C47 C53 C54 C56 -60.3(11) . .
C47 C53 C54 C55 60.5(11) . .
N24 C49 C55 C54 178.7(8) . .
C48 C49 C55 C54 60.6(11) . .
C50 C49 C55 C54 -59.0(11) . .
C56 C54 C55 C49 59.1(11) . .
C53 C54 C55 C49 -60.5(12) . .
C55 C54 C56 C51 -58.3(12) . .
C53 C54 C56 C51 61.0(12) . .
C50 C51 C56 C54 58.5(13) . .
C52 C51 C56 C54 -60.5(12) . .
